data_7246161
loop_
_publ_author_name
'Islam, Fahmida'
'Hasan, Md. Sohag'
'Ghosh, Shishir'
'Richmond, Michael G.'
'Kabir, Shariff E.'
'Roesky, Herbert W.'

_publ_section_title
;
 Reactions of diphosphine-stabilized Os3 clusters with triphenylantimony:
 syntheses and structures of new antimony-containing Os3 clusters via
 Sb--Ph bond cleavage
;
_journal_issue 5
_journal_name_full 'RSC Advances'
_journal_page_first 2841
_journal_page_last 2851
_journal_paper_doi 10.1039/D2RA07284J
_journal_volume 13
_journal_year 2023
_chemical_formula_moiety 'C68 H52 O7 Os3 P2 Sb2'
_chemical_formula_sum 'C68 H52 O7 Os3 P2 Sb2'
_chemical_formula_weight 1857.13
_space_group_crystal_system orthorhombic
_space_group_IT_number 19
_space_group_name_Hall 'P 2ac 2ab'
_space_group_name_H-M_alt 'P 21 21 21'
_atom_sites_solution_hydrogens mixed
_atom_sites_solution_primary dual
_audit_creation_date 2021-09-26
_audit_creation_method
;
Olex2 1.3
(compiled 2020.11.12 svn.r5f609507 for OlexSys, GUI svn.r6272)
;
_audit_update_record
;
2022-02-16 deposited with the CCDC.	2022-12-19 downloaded from the CCDC.
;
_cell_angle_alpha 90
_cell_angle_beta 90
_cell_angle_gamma 90
_cell_formula_units_Z 4
_cell_length_a 15.1736(4)
_cell_length_b 20.3459(6)
_cell_length_c 21.9689(6)
_cell_measurement_reflns_used 9926
_cell_measurement_temperature 210(1)
_cell_measurement_theta_max 27.18
_cell_measurement_theta_min 2.50
_cell_volume 6782.3(3)
_computing_molecular_graphics 'Olex2 1.3 (Dolomanov et al., 2009)'
_computing_publication_material 'Olex2 1.3 (Dolomanov et al., 2009)'
_computing_structure_refinement 'XL  (Sheldrick, 2008)'
_computing_structure_solution 'SHELXT 2014/5 (Sheldrick, 2014)'
_diffrn_ambient_temperature 210(1)
_diffrn_measured_fraction_theta_full 0.998
_diffrn_measured_fraction_theta_max 0.997
_diffrn_measurement_device_type 'Bruker D8 Venture'
_diffrn_measurement_method '\f and \w scans'
_diffrn_radiation_type MoK\a
_diffrn_radiation_wavelength 0.71073
_diffrn_reflns_av_R_equivalents 0.0490
_diffrn_reflns_av_unetI/netI 0.0245
_diffrn_reflns_Laue_measured_fraction_full 0.998
_diffrn_reflns_Laue_measured_fraction_max 0.997
_diffrn_reflns_limit_h_max 19
_diffrn_reflns_limit_h_min -19
_diffrn_reflns_limit_k_max 26
_diffrn_reflns_limit_k_min -26
_diffrn_reflns_limit_l_max 28
_diffrn_reflns_limit_l_min -28
_diffrn_reflns_number 197248
_diffrn_reflns_point_group_measured_fraction_full 0.998
_diffrn_reflns_point_group_measured_fraction_max 0.997
_diffrn_reflns_theta_full 25.242
_diffrn_reflns_theta_max 27.233
_diffrn_reflns_theta_min 2.206
_diffrn_source_current 1.0
_diffrn_source_power 0.05
_diffrn_source_voltage 50.0
_diffrn_standards_number 0
_exptl_absorpt_coefficient_mu 6.482
_exptl_absorpt_correction_T_max 0.7455
_exptl_absorpt_correction_T_min 0.3676
_exptl_absorpt_correction_type multi-scan
_exptl_absorpt_process_details
;
SADABS-2014/5 (Bruker,2014/5) was used for absorption correction.
wR2(int) was 0.1338 before and 0.0708 after correction.
The Ratio of minimum to maximum transmission is 0.4931.
The \l/2 correction factor is Not present.
;
_exptl_crystal_colour yellow
_exptl_crystal_colour_primary yellow
_exptl_crystal_density_diffrn 1.819
_exptl_crystal_description block
_exptl_crystal_F_000 3504
_exptl_crystal_size_max 0.398
_exptl_crystal_size_mid 0.305
_exptl_crystal_size_min 0.108
_refine_diff_density_max 0.979
_refine_diff_density_min -1.391
_refine_diff_density_rms 0.127
_refine_ls_abs_structure_details
;
 Flack x determined using 6318 quotients [(I+)-(I-)]/[(I+)+(I-)]
 (Parsons, Flack and Wagner, Acta Cryst. B69 (2013) 249-259).
;
_refine_ls_abs_structure_Flack 0.0833(19)
_refine_ls_extinction_method none
_refine_ls_goodness_of_fit_ref 1.116
_refine_ls_hydrogen_treatment mixed
_refine_ls_matrix_type full
_refine_ls_number_parameters 743
_refine_ls_number_reflns 15130
_refine_ls_number_restraints 0
_refine_ls_restrained_S_all 1.116
_refine_ls_R_factor_all 0.0286
_refine_ls_R_factor_gt 0.0265
_refine_ls_shift/su_max 0.001
_refine_ls_shift/su_mean 0.000
_refine_ls_structure_factor_coef Fsqd
_refine_ls_weighting_details 'w=1/[\s^2^(Fo^2^)+(0.0107P)^2^+30.1444P] where P=(Fo^2^+2Fc^2^)/3'
_refine_ls_weighting_scheme calc
_refine_ls_wR_factor_gt 0.0596
_refine_ls_wR_factor_ref 0.0603
_reflns_Friedel_coverage 0.832
_reflns_Friedel_fraction_full 0.999
_reflns_Friedel_fraction_max 0.997
_reflns_number_gt 14525
_reflns_number_total 15130
_reflns_threshold_expression 'I > 2\s(I)'
_cod_data_source_file d2ra07284j2.cif
_cod_data_source_block fi_1c_a
_cod_database_code 7246161
_shelx_shelxl_version_number 2014/7
_shelx_space_group_comment
;
The symmetry employed for this shelxl refinement is uniquely defined
by the following loop, which should always be used as a source of
symmetry information in preference to the above space-group names.
They are only intended as comments.
;
_shelx_estimated_absorpt_t_max 0.541
_shelx_estimated_absorpt_t_min 0.182
_olex2_refinement_description
;
1. Fixed Uiso
 At 1.2 times of:
  All C(H) groups, All C(H,H) groups
2.a Secondary CH2 refined with riding coordinates:
 C14(H14A,H14B)
2.b Aromatic/amide H refined with riding coordinates:
 C10(H10), C11(H11), C12(H12), C13(H13), C16(H16), C17(H17), C18(H18),
 C19(H19), C20(H20), C22(H22), C23(H23), C24(H24), C25(H25), C26(H26), C28(H28),
  C29(H29), C30(H30), C31(H31), C32(H32), C34(H34), C35(H35), C36(H36),
 C37(H37), C38(H38), C40(H40), C41(H41), C42(H42), C43(H43), C44(H44), C46(H46),
  C47(H47), C48(H48), C49(H49), C50(H50), C52(H52), C53(H53), C54(H54),
 C55(H55), C56(H56), C58(H58), C59(H59), C60(H60), C61(H61), C62(H62), C64(H64),
  C65(H65), C66(H66), C67(H67), C68(H68)
;
_smtbx_masks_void_probe_radius 1.2
_smtbx_masks_void_truncation_radius 1.2
_olex2_submission_special_instructions 'No special instructions were received'

loop_
_space_group_symop_operation_xyz
'x, y, z'
'-x+1/2, -y, z+1/2'
'-x, y+1/2, -z+1/2'
'x+1/2, -y+1/2, -z'

loop_
_atom_site_label
_atom_site_type_symbol
_atom_site_fract_x
_atom_site_fract_y
_atom_site_fract_z
_atom_site_U_iso_or_equiv
_atom_site_adp_type
_atom_site_occupancy
_atom_site_site_symmetry_order
_atom_site_calc_flag
_atom_site_refinement_flags_posn
_atom_site_refinement_flags_adp
_atom_site_refinement_flags_occupancy
_atom_site_disorder_assembly
_atom_site_disorder_group
Os1 Os 0.69108(2) 0.78373(2) 0.35894(2) 0.02178(7) Uani 1 1 d . . . . .
Os2 Os 0.82487(2) 0.76099(2) 0.24995(2) 0.02363(7) Uani 1 1 d . . . . .
Os3 Os 0.67231(2) 0.75196(2) 0.16549(2) 0.02501(7) Uani 1 1 d . . . . .
Sb1 Sb 0.58310(3) 0.74442(3) 0.27203(2) 0.02285(10) Uani 1 1 d . . . . .
Sb2 Sb 0.54361(3) 0.73803(3) 0.08747(2) 0.02784(12) Uani 1 1 d . . . . .
P1 P 0.81363(14) 0.79559(10) 0.42230(9) 0.0238(4) Uani 1 1 d . . . . .
P2 P 0.94165(13) 0.76107(11) 0.31901(9) 0.0259(4) Uani 1 1 d . . . . .
C1 C 0.6117(5) 0.7595(5) 0.4213(4) 0.037(2) Uani 1 1 d . . . . .
C2 C 0.6580(6) 0.8733(5) 0.3629(5) 0.042(2) Uani 1 1 d . . . . .
C3 C 0.8920(5) 0.7132(5) 0.1924(4) 0.0320(19) Uani 1 1 d . . . . .
C4 C 0.8421(6) 0.8434(6) 0.2126(5) 0.045(3) Uani 1 1 d . . . . .
C5 C 0.6530(6) 0.8429(6) 0.1841(4) 0.039(2) Uani 1 1 d . . . . .
C6 C 0.7583(6) 0.7738(5) 0.1056(4) 0.036(2) Uani 1 1 d . . . . .
C7 C 0.7020(6) 0.6585(4) 0.1642(4) 0.0291(18) Uani 1 1 d . . . . .
O1 O 0.5628(4) 0.7466(4) 0.4584(3) 0.0484(17) Uani 1 1 d . . . . .
O2 O 0.6380(6) 0.9272(4) 0.3660(5) 0.073(3) Uani 1 1 d . . . . .
O3 O 0.9322(5) 0.6852(4) 0.1573(3) 0.059(2) Uani 1 1 d . . . . .
O4 O 0.8491(5) 0.8956(4) 0.1907(4) 0.064(2) Uani 1 1 d . . . . .
O5 O 0.6432(5) 0.8968(3) 0.1983(4) 0.0458(18) Uani 1 1 d . . . . .
O6 O 0.8125(5) 0.7876(4) 0.0719(3) 0.0551(19) Uani 1 1 d . . . . .
O7 O 0.7216(5) 0.6047(4) 0.1633(4) 0.054(2) Uani 1 1 d . . . . .
C8 C 0.7334(5) 0.6844(3) 0.3481(4) 0.0234(16) Uani 1 1 d . . . . .
C9 C 0.7896(5) 0.6734(4) 0.2969(3) 0.0213(15) Uani 1 1 d . . . . .
C10 C 0.8168(6) 0.6090(4) 0.2879(4) 0.0344(19) Uani 1 1 d . . . . .
H10 H 0.8512 0.6000 0.2532 0.041 Uiso 1 1 calc R U . . .
C11 C 0.7973(7) 0.5579(5) 0.3258(5) 0.047(2) Uani 1 1 d . . . . .
H11 H 0.8174 0.5153 0.3168 0.056 Uiso 1 1 calc R U . . .
C12 C 0.7478(7) 0.5694(4) 0.3771(5) 0.042(2) Uani 1 1 d . . . . .
H12 H 0.7358 0.5351 0.4046 0.051 Uiso 1 1 calc R U . . .
C13 C 0.7157(5) 0.6325(4) 0.3879(4) 0.0296(18) Uani 1 1 d . . . . .
H13 H 0.6815 0.6403 0.4228 0.035 Uiso 1 1 calc R U . . .
C14 C 0.9076(5) 0.7458(4) 0.3976(3) 0.0240(15) Uani 1 1 d . . . . .
H14A H 0.9576 0.7547 0.4247 0.029 Uiso 1 1 calc R U . . .
H14B H 0.8923 0.6992 0.4019 0.029 Uiso 1 1 calc R U . . .
C15 C 0.7952(5) 0.7711(5) 0.5008(3) 0.033(2) Uani 1 1 d . . . . .
C16 C 0.7354(6) 0.8078(5) 0.5339(4) 0.038(2) Uani 1 1 d . . . . .
H16 H 0.7071 0.8441 0.5160 0.046 Uiso 1 1 calc R U . . .
C17 C 0.7173(7) 0.7904(6) 0.5938(4) 0.051(3) Uani 1 1 d . . . . .
H17 H 0.6777 0.8159 0.6167 0.062 Uiso 1 1 calc R U . . .
C18 C 0.7555(7) 0.7380(8) 0.6192(4) 0.073(5) Uani 1 1 d . . . . .
H18 H 0.7423 0.7270 0.6598 0.087 Uiso 1 1 calc R U . . .
C19 C 0.8134(8) 0.7001(7) 0.5871(5) 0.064(3) Uani 1 1 d . . . . .
H19 H 0.8394 0.6631 0.6053 0.077 Uiso 1 1 calc R U . . .
C20 C 0.8340(6) 0.7168(5) 0.5269(4) 0.044(2) Uani 1 1 d . . . . .
H20 H 0.8740 0.6911 0.5045 0.053 Uiso 1 1 calc R U . . .
C21 C 0.8620(5) 0.8773(4) 0.4306(4) 0.0276(17) Uani 1 1 d . . . . .
C22 C 0.8586(6) 0.9217(5) 0.3830(5) 0.040(2) Uani 1 1 d . . . . .
H22 H 0.8266 0.9111 0.3477 0.048 Uiso 1 1 calc R U . . .
C23 C 0.9013(8) 0.9811(5) 0.3866(6) 0.055(3) Uani 1 1 d . . . . .
H23 H 0.9002 1.0101 0.3533 0.067 Uiso 1 1 calc R U . . .
C24 C 0.9449(9) 0.9980(5) 0.4380(7) 0.063(3) Uani 1 1 d . . . . .
H24 H 0.9723 1.0393 0.4410 0.076 Uiso 1 1 calc R U . . .
C25 C 0.9493(8) 0.9545(6) 0.4860(6) 0.064(4) Uani 1 1 d . . . . .
H25 H 0.9807 0.9659 0.5213 0.077 Uiso 1 1 calc R U . . .
C26 C 0.9077(7) 0.8944(6) 0.4824(5) 0.048(3) Uani 1 1 d . . . . .
H26 H 0.9106 0.8651 0.5153 0.058 Uiso 1 1 calc R U . . .
C27 C 1.0205(6) 0.6942(5) 0.3061(4) 0.033(2) Uani 1 1 d . . . . .
C28 C 1.0133(7) 0.6327(5) 0.3324(5) 0.041(2) Uani 1 1 d . . . . .
H28 H 0.9676 0.6245 0.3602 0.049 Uiso 1 1 calc R U . . .
C29 C 1.0718(8) 0.5835(6) 0.3185(6) 0.062(3) Uani 1 1 d . . . . .
H29 H 1.0649 0.5422 0.3369 0.074 Uiso 1 1 calc R U . . .
C30 C 1.1393(8) 0.5928(8) 0.2788(7) 0.069(4) Uani 1 1 d . . . . .
H30 H 1.1788 0.5586 0.2695 0.083 Uiso 1 1 calc R U . . .
C31 C 1.1483(8) 0.6553(8) 0.2521(6) 0.070(4) Uani 1 1 d . . . . .
H31 H 1.1955 0.6635 0.2255 0.084 Uiso 1 1 calc R U . . .
C32 C 1.0896(7) 0.7039(6) 0.2642(4) 0.045(3) Uani 1 1 d . . . . .
H32 H 1.0952 0.7446 0.2444 0.054 Uiso 1 1 calc R U . . .
C33 C 1.0151(6) 0.8327(4) 0.3240(4) 0.0313(19) Uani 1 1 d . . . . .
C34 C 1.0625(6) 0.8449(5) 0.3766(5) 0.040(2) Uani 1 1 d . . . . .
H34 H 1.0588 0.8163 0.4102 0.048 Uiso 1 1 calc R U . . .
C35 C 1.1164(7) 0.9011(6) 0.3787(6) 0.052(3) Uani 1 1 d . . . . .
H35 H 1.1492 0.9098 0.4141 0.062 Uiso 1 1 calc R U . . .
C36 C 1.1222(7) 0.9432(6) 0.3308(6) 0.058(3) Uani 1 1 d . . . . .
H36 H 1.1568 0.9813 0.3337 0.070 Uiso 1 1 calc R U . . .
C37 C 1.0771(7) 0.9295(7) 0.2787(6) 0.063(3) Uani 1 1 d . . . . .
H37 H 1.0818 0.9577 0.2450 0.076 Uiso 1 1 calc R U . . .
C38 C 1.0255(7) 0.8750(6) 0.2752(5) 0.049(3) Uani 1 1 d . . . . .
H38 H 0.9959 0.8658 0.2385 0.058 Uiso 1 1 calc R U . . .
C39 C 0.4630(5) 0.8013(4) 0.2624(4) 0.0290(18) Uani 1 1 d . . . . .
C40 C 0.4571(7) 0.8646(5) 0.2822(5) 0.041(2) Uani 1 1 d . . . . .
H40 H 0.5055 0.8844 0.3016 0.049 Uiso 1 1 calc R U . . .
C41 C 0.3808(7) 0.8994(5) 0.2740(5) 0.047(3) Uani 1 1 d . . . . .
H41 H 0.3771 0.9425 0.2891 0.057 Uiso 1 1 calc R U . . .
C42 C 0.3101(7) 0.8730(7) 0.2444(5) 0.058(3) Uani 1 1 d . . . . .
H42 H 0.2587 0.8979 0.2382 0.070 Uiso 1 1 calc R U . . .
C43 C 0.3156(7) 0.8088(6) 0.2234(5) 0.051(3) Uani 1 1 d . . . . .
H43 H 0.2674 0.7897 0.2031 0.061 Uiso 1 1 calc R U . . .
C44 C 0.3907(5) 0.7731(6) 0.2324(4) 0.040(2) Uani 1 1 d . . . . .
H44 H 0.3940 0.7295 0.2184 0.047 Uiso 1 1 calc R U . . .
C45 C 0.5207(6) 0.6542(4) 0.2982(4) 0.0284(18) Uani 1 1 d . . . . .
C46 C 0.4428(6) 0.6570(5) 0.3305(5) 0.040(2) Uani 1 1 d . . . . .
H46 H 0.4176 0.6982 0.3389 0.048 Uiso 1 1 calc R U . . .
C47 C 0.4018(8) 0.6023(6) 0.3502(5) 0.053(3) Uani 1 1 d . . . . .
H47 H 0.3490 0.6057 0.3724 0.064 Uiso 1 1 calc R U . . .
C48 C 0.4368(8) 0.5419(5) 0.3379(5) 0.050(3) Uani 1 1 d . . . . .
H48 H 0.4082 0.5035 0.3514 0.060 Uiso 1 1 calc R U . . .
C49 C 0.5153(8) 0.5377(5) 0.3052(5) 0.052(3) Uani 1 1 d . . . . .
H49 H 0.5400 0.4964 0.2964 0.062 Uiso 1 1 calc R U . . .
C50 C 0.5560(7) 0.5932(5) 0.2861(5) 0.040(2) Uani 1 1 d . . . . .
H50 H 0.6091 0.5901 0.2643 0.048 Uiso 1 1 calc R U . . .
C51 C 0.4716(6) 0.8203(4) 0.0572(4) 0.0313(19) Uani 1 1 d . . . . .
C52 C 0.4500(7) 0.8707(5) 0.0988(4) 0.039(2) Uani 1 1 d . . . . .
H52 H 0.4707 0.8686 0.1391 0.046 Uiso 1 1 calc R U . . .
C53 C 0.3988(8) 0.9231(5) 0.0804(5) 0.050(3) Uani 1 1 d . . . . .
H53 H 0.3844 0.9565 0.1082 0.059 Uiso 1 1 calc R U . . .
C54 C 0.3689(7) 0.9262(6) 0.0218(5) 0.048(3) Uani 1 1 d . . . . .
H54 H 0.3335 0.9618 0.0097 0.057 Uiso 1 1 calc R U . . .
C55 C 0.3898(7) 0.8783(5) -0.0198(4) 0.041(2) Uani 1 1 d . . . . .
H55 H 0.3684 0.8811 -0.0598 0.050 Uiso 1 1 calc R U . . .
C56 C 0.4409(6) 0.8272(6) -0.0030(4) 0.041(2) Uani 1 1 d . . . . .
H56 H 0.4564 0.7955 -0.0322 0.049 Uiso 1 1 calc R U . . .
C57 C 0.4383(6) 0.6733(5) 0.1091(4) 0.0328(19) Uani 1 1 d . . . . .
C58 C 0.4553(7) 0.6203(5) 0.1457(5) 0.046(2) Uani 1 1 d . . . . .
H58 H 0.5131 0.6130 0.1596 0.055 Uiso 1 1 calc R U . . .
C59 C 0.3893(9) 0.5774(6) 0.1627(6) 0.060(3) Uani 1 1 d . . . . .
H59 H 0.4017 0.5412 0.1878 0.072 Uiso 1 1 calc R U . . .
C60 C 0.3050(9) 0.5888(6) 0.1421(6) 0.062(3) Uani 1 1 d . . . . .
H60 H 0.2596 0.5596 0.1530 0.074 Uiso 1 1 calc R U . . .
C61 C 0.2865(7) 0.6405(7) 0.1069(6) 0.061(3) Uani 1 1 d . . . . .
H61 H 0.2283 0.6471 0.0936 0.073 Uiso 1 1 calc R U . . .
C62 C 0.3522(7) 0.6852(6) 0.0894(5) 0.049(3) Uani 1 1 d . . . . .
H62 H 0.3387 0.7220 0.0652 0.058 Uiso 1 1 calc R U . . .
C63 C 0.5778(6) 0.6945(5) 0.0017(4) 0.0330(19) Uani 1 1 d . . . . .
C64 C 0.5170(7) 0.6638(7) -0.0324(5) 0.054(3) Uani 1 1 d . . . . .
H64 H 0.4584 0.6616 -0.0186 0.065 Uiso 1 1 calc R U . . .
C65 C 0.5390(9) 0.6353(7) -0.0874(6) 0.067(4) Uani 1 1 d . . . . .
H65 H 0.4961 0.6126 -0.1101 0.081 Uiso 1 1 calc R U . . .
C66 C 0.6231(9) 0.6402(7) -0.1088(5) 0.061(3) Uani 1 1 d . . . . .
H66 H 0.6382 0.6218 -0.1467 0.073 Uiso 1 1 calc R U . . .
C67 C 0.6838(9) 0.6712(8) -0.0758(6) 0.076(4) Uani 1 1 d . . . . .
H67 H 0.7418 0.6746 -0.0906 0.091 Uiso 1 1 calc R U . . .
C68 C 0.6626(8) 0.6979(7) -0.0208(5) 0.064(4) Uani 1 1 d . . . . .
H68 H 0.7065 0.7190 0.0022 0.076 Uiso 1 1 calc R U . . .
H H 0.757(4) 0.807(3) 0.297(3) 0.003(17) Uiso 1 1 d . . . . .

loop_
_atom_site_aniso_label
_atom_site_aniso_U_11
_atom_site_aniso_U_22
_atom_site_aniso_U_33
_atom_site_aniso_U_23
_atom_site_aniso_U_13
_atom_site_aniso_U_12
Os1 0.02202(14) 0.02206(14) 0.02126(13) -0.00144(11) 0.00034(12) 0.00215(12)
Os2 0.01915(13) 0.03177(16) 0.01996(12) -0.00011(13) -0.00037(11) -0.00045(12)
Os3 0.02034(13) 0.03490(16) 0.01980(12) 0.00019(13) -0.00132(11) -0.00031(14)
Sb1 0.0203(2) 0.0258(3) 0.0224(2) -0.0002(2) -0.00004(17) 0.0000(2)
Sb2 0.0222(2) 0.0389(3) 0.0225(2) -0.0022(2) -0.00298(19) -0.0006(2)
P1 0.0246(10) 0.0259(10) 0.0209(9) -0.0014(7) 0.0002(8) -0.0016(8)
P2 0.0213(9) 0.0330(11) 0.0233(9) -0.0038(9) -0.0009(7) 0.0034(9)
C1 0.028(4) 0.056(6) 0.025(4) -0.011(4) 0.001(3) -0.001(4)
C2 0.030(5) 0.049(6) 0.046(5) -0.005(5) -0.009(4) -0.001(4)
C3 0.024(4) 0.049(5) 0.022(4) 0.004(4) -0.002(3) -0.001(4)
C4 0.025(5) 0.071(7) 0.039(5) 0.020(5) -0.001(4) 0.002(5)
C5 0.028(5) 0.062(7) 0.028(4) 0.023(4) -0.004(4) -0.011(4)
C6 0.033(4) 0.055(6) 0.021(4) -0.005(4) -0.009(3) 0.004(4)
C7 0.040(5) 0.010(3) 0.037(4) 0.001(3) 0.001(4) 0.000(3)
O1 0.038(3) 0.064(5) 0.044(4) -0.006(4) 0.015(3) -0.009(4)
O2 0.063(5) 0.028(4) 0.128(8) -0.004(5) -0.017(6) 0.010(4)
O3 0.052(4) 0.086(6) 0.038(4) -0.015(4) 0.005(3) 0.028(4)
O4 0.047(4) 0.060(5) 0.086(6) 0.039(5) -0.002(4) -0.011(4)
O5 0.047(4) 0.024(3) 0.067(5) 0.012(3) -0.003(4) 0.001(3)
O6 0.040(4) 0.090(6) 0.035(3) 0.009(4) 0.015(3) 0.000(4)
O7 0.062(5) 0.045(4) 0.056(5) -0.011(4) -0.012(4) 0.016(4)
C8 0.035(4) 0.006(3) 0.030(4) -0.007(3) 0.006(3) 0.007(3)
C9 0.022(4) 0.017(4) 0.025(4) 0.006(3) -0.002(3) 0.002(3)
C10 0.035(5) 0.032(4) 0.036(4) -0.004(4) -0.004(4) 0.011(4)
C11 0.047(6) 0.025(5) 0.068(7) -0.003(5) -0.005(5) 0.010(4)
C12 0.044(5) 0.021(4) 0.062(7) 0.016(4) 0.001(5) 0.000(4)
C13 0.027(4) 0.022(4) 0.040(5) 0.014(3) -0.002(4) 0.003(3)
C14 0.025(3) 0.024(4) 0.023(3) -0.006(3) -0.002(3) 0.005(3)
C15 0.030(4) 0.048(6) 0.020(3) 0.000(4) -0.001(3) -0.005(4)
C16 0.034(5) 0.055(6) 0.027(4) -0.006(4) 0.004(4) -0.006(4)
C17 0.052(6) 0.076(8) 0.026(5) -0.002(5) 0.009(4) -0.011(6)
C18 0.051(6) 0.144(14) 0.022(4) 0.013(7) 0.000(4) -0.048(8)
C19 0.046(6) 0.098(10) 0.049(6) 0.037(6) -0.005(6) -0.002(7)
C20 0.040(5) 0.058(6) 0.034(5) 0.013(4) -0.005(4) 0.006(5)
C21 0.027(4) 0.026(4) 0.030(4) -0.005(3) -0.001(3) -0.005(3)
C22 0.033(5) 0.034(5) 0.052(6) 0.004(4) -0.004(4) -0.001(4)
C23 0.051(7) 0.034(6) 0.082(9) 0.005(6) 0.012(6) -0.005(5)
C24 0.066(8) 0.031(6) 0.094(10) -0.012(6) -0.006(7) -0.018(5)
C25 0.058(7) 0.064(8) 0.069(8) -0.033(7) -0.004(6) -0.023(6)
C26 0.042(6) 0.063(7) 0.039(5) -0.006(5) -0.003(5) -0.011(5)
C27 0.026(4) 0.045(5) 0.028(4) -0.010(4) -0.009(3) 0.013(4)
C28 0.038(5) 0.039(5) 0.045(5) -0.001(5) -0.004(5) 0.016(4)
C29 0.061(8) 0.047(7) 0.077(9) -0.005(6) -0.014(7) 0.025(6)
C30 0.053(7) 0.076(10) 0.078(9) -0.038(8) 0.000(7) 0.032(7)
C31 0.046(6) 0.104(12) 0.060(8) -0.028(8) 0.007(6) 0.029(7)
C32 0.045(6) 0.056(7) 0.035(5) -0.011(4) -0.001(4) 0.012(5)
C33 0.023(4) 0.032(5) 0.039(5) -0.009(4) 0.001(4) -0.005(3)
C34 0.036(5) 0.032(5) 0.051(6) -0.013(4) -0.008(4) 0.000(4)
C35 0.038(6) 0.055(7) 0.062(7) -0.013(6) -0.003(5) -0.010(5)
C36 0.040(6) 0.056(7) 0.079(9) -0.010(7) 0.012(6) -0.017(5)
C37 0.040(6) 0.087(10) 0.063(7) 0.019(7) 0.013(6) -0.020(6)
C38 0.033(5) 0.060(7) 0.053(6) 0.004(5) 0.008(5) -0.013(5)
C39 0.024(4) 0.040(5) 0.023(4) 0.008(3) 0.007(3) 0.001(3)
C40 0.033(5) 0.040(5) 0.050(6) 0.010(5) 0.006(4) 0.003(4)
C41 0.046(6) 0.040(6) 0.055(6) 0.012(5) 0.015(5) 0.013(5)
C42 0.031(5) 0.092(9) 0.052(6) 0.020(6) 0.009(5) 0.028(6)
C43 0.028(5) 0.086(8) 0.038(5) 0.008(5) -0.004(4) 0.006(5)
C44 0.026(4) 0.063(7) 0.029(4) -0.001(4) 0.000(3) 0.002(4)
C45 0.042(5) 0.019(4) 0.024(4) 0.001(3) -0.003(4) -0.004(3)
C46 0.037(5) 0.039(5) 0.044(5) -0.005(4) 0.014(4) -0.007(4)
C47 0.056(7) 0.062(7) 0.043(6) -0.015(5) 0.022(5) -0.014(6)
C48 0.065(7) 0.035(5) 0.051(6) 0.003(5) 0.012(5) -0.019(5)
C49 0.075(8) 0.018(4) 0.061(7) -0.011(5) -0.003(6) 0.002(5)
C50 0.046(6) 0.032(5) 0.041(5) -0.004(4) 0.004(4) 0.004(4)
C51 0.027(4) 0.035(5) 0.032(4) 0.001(4) -0.003(4) -0.007(4)
C52 0.043(5) 0.045(6) 0.027(4) -0.004(4) -0.003(4) 0.007(4)
C53 0.063(7) 0.043(6) 0.042(6) -0.009(5) -0.005(5) 0.018(5)
C54 0.048(6) 0.043(6) 0.053(6) 0.007(5) 0.002(5) 0.010(5)
C55 0.050(6) 0.047(6) 0.027(5) 0.000(4) -0.008(4) -0.003(5)
C56 0.033(5) 0.059(7) 0.030(5) -0.006(4) -0.001(4) 0.002(5)
C57 0.030(4) 0.037(5) 0.031(4) -0.010(4) 0.002(4) 0.004(4)
C58 0.051(6) 0.037(5) 0.050(6) -0.012(5) 0.000(5) -0.001(5)
C59 0.069(8) 0.046(6) 0.064(7) -0.007(6) 0.002(6) -0.018(6)
C60 0.065(8) 0.057(7) 0.064(7) -0.015(6) 0.014(7) -0.034(6)
C61 0.032(6) 0.091(10) 0.059(7) -0.025(7) 0.002(5) -0.014(6)
C62 0.034(5) 0.067(7) 0.045(6) -0.010(5) 0.003(4) -0.009(5)
C63 0.029(4) 0.039(5) 0.031(4) -0.003(4) -0.001(4) 0.009(4)
C64 0.037(6) 0.081(9) 0.043(6) -0.014(6) 0.001(5) 0.001(6)
C65 0.074(9) 0.082(9) 0.045(7) -0.032(7) 0.001(6) -0.015(7)
C66 0.066(8) 0.074(9) 0.043(6) -0.028(6) 0.005(6) 0.019(7)
C67 0.044(7) 0.131(13) 0.051(7) -0.020(8) 0.009(6) -0.003(8)
C68 0.051(7) 0.095(10) 0.045(6) -0.013(6) 0.004(5) -0.020(7)

loop_
_atom_type_symbol
_atom_type_description
_atom_type_scat_dispersion_real
_atom_type_scat_dispersion_imag
_atom_type_scat_source
C C 0.0033 0.0016 'International Tables Vol C Tables 4.2.6.8 and 6.1.1.4'
H H 0.0000 0.0000 'International Tables Vol C Tables 4.2.6.8 and 6.1.1.4'
O O 0.0106 0.0060 'International Tables Vol C Tables 4.2.6.8 and 6.1.1.4'
Os Os -1.2165 7.6030 'International Tables Vol C Tables 4.2.6.8 and 6.1.1.4'
P P 0.1023 0.0942 'International Tables Vol C Tables 4.2.6.8 and 6.1.1.4'
Sb Sb -0.5866 1.5461 'International Tables Vol C Tables 4.2.6.8 and 6.1.1.4'

loop_
_geom_angle_atom_site_label_1
_geom_angle_atom_site_label_2
_geom_angle_atom_site_label_3
_geom_angle
_geom_angle_site_symmetry_1
_geom_angle_site_symmetry_3
_geom_angle_publ_flag
Os2 Os1 H 24(2) . . ?
Sb1 Os1 Os2 78.881(14) . . ?
Sb1 Os1 H 83(2) . . ?
P1 Os1 Os2 87.45(5) . . ?
P1 Os1 Sb1 163.05(5) . . ?
P1 Os1 H 89(2) . . ?
C1 Os1 Os2 156.5(3) . . ?
C1 Os1 Sb1 92.8(2) . . ?
C1 Os1 P1 95.9(2) . . ?
C1 Os1 C2 92.8(5) . . ?
C1 Os1 C8 91.5(4) . . ?
C1 Os1 H 175(2) . . ?
C2 Os1 Os2 110.2(3) . . ?
C2 Os1 Sb1 99.2(3) . . ?
C2 Os1 P1 94.9(3) . . ?
C2 Os1 C8 175.6(4) . . ?
C2 Os1 H 86(2) . . ?
C8 Os1 Os2 65.5(2) . . ?
C8 Os1 Sb1 79.5(2) . . ?
C8 Os1 P1 85.7(2) . . ?
C8 Os1 H 90(2) . . ?
Os1 Os2 H 24(2) . . ?
Os3 Os2 Os1 88.959(11) . . ?
Os3 Os2 H 87(2) . . ?
P2 Os2 Os1 89.72(5) . . ?
P2 Os2 Os3 176.04(6) . . ?
P2 Os2 H 93(2) . . ?
C3 Os2 Os1 157.4(3) . . ?
C3 Os2 Os3 88.3(2) . . ?
C3 Os2 P2 91.5(2) . . ?
C3 Os2 C9 91.7(4) . . ?
C3 Os2 H 175(2) . . ?
C4 Os2 Os1 106.7(3) . . ?
C4 Os2 Os3 83.7(3) . . ?
C4 Os2 P2 100.2(3) . . ?
C4 Os2 C3 95.2(4) . . ?
C4 Os2 C9 172.3(4) . . ?
C4 Os2 H 82(2) . . ?
C9 Os2 Os1 66.1(2) . . ?
C9 Os2 Os3 93.2(2) . . ?
C9 Os2 P2 82.9(2) . . ?
C9 Os2 H 90(2) . . ?
Sb1 Os3 Os2 81.559(13) . . ?
Sb2 Os3 Os2 176.300(19) . . ?
Sb2 Os3 Sb1 100.789(18) . . ?
C5 Os3 Os2 85.8(3) . . ?
C5 Os3 Sb1 78.1(3) . . ?
C5 Os3 Sb2 97.5(3) . . ?
C5 Os3 C7 167.7(4) . . ?
C6 Os3 Os2 83.3(2) . . ?
C6 Os3 Sb1 162.2(3) . . ?
C6 Os3 Sb2 94.8(2) . . ?
C6 Os3 C5 91.5(4) . . ?
C6 Os3 C7 93.4(4) . . ?
C7 Os3 Os2 83.7(3) . . ?
C7 Os3 Sb1 94.1(3) . . ?
C7 Os3 Sb2 93.3(3) . . ?
Os1 Sb1 Os3 107.319(19) . . ?
C39 Sb1 Os1 115.5(2) . . ?
C39 Sb1 Os3 107.8(2) . . ?
C45 Sb1 Os1 109.9(2) . . ?
C45 Sb1 Os3 120.1(2) . . ?
C45 Sb1 C39 96.4(3) . . ?
C51 Sb2 Os3 120.6(2) . . ?
C51 Sb2 C57 99.9(3) . . ?
C51 Sb2 C63 100.2(3) . . ?
C57 Sb2 Os3 118.9(3) . . ?
C57 Sb2 C63 97.0(3) . . ?
C63 Sb2 Os3 116.1(2) . . ?
C14 P1 Os1 112.7(2) . . ?
C15 P1 Os1 114.5(3) . . ?
C15 P1 C14 104.4(4) . . ?
C15 P1 C21 102.5(4) . . ?
C21 P1 Os1 118.3(3) . . ?
C21 P1 C14 102.7(4) . . ?
C14 P2 Os2 113.5(2) . . ?
C14 P2 C27 101.8(4) . . ?
C14 P2 C33 104.5(4) . . ?
C27 P2 Os2 113.2(3) . . ?
C27 P2 C33 101.6(4) . . ?
C33 P2 Os2 120.0(3) . . ?
O1 C1 Os1 177.9(10) . . ?
O2 C2 Os1 179.2(11) . . ?
O3 C3 Os2 179.0(9) . . ?
O4 C4 Os2 176.7(9) . . ?
O5 C5 Os3 176.3(8) . . ?
O6 C6 Os3 176.8(7) . . ?
O7 C7 Os3 178.1(9) . . ?
C9 C8 Os1 114.6(5) . . ?
C13 C8 Os1 126.0(6) . . ?
C13 C8 C9 119.2(7) . . ?
C8 C9 Os2 113.6(5) . . ?
C10 C9 Os2 130.2(6) . . ?
C10 C9 C8 116.1(7) . . ?
C9 C10 H10 117.8 . . ?
C11 C10 C9 124.5(9) . . ?
C11 C10 H10 117.8 . . ?
C10 C11 H11 120.3 . . ?
C10 C11 C12 119.4(9) . . ?
C12 C11 H11 120.3 . . ?
C11 C12 H12 120.5 . . ?
C11 C12 C13 119.1(9) . . ?
C13 C12 H12 120.5 . . ?
C8 C13 H13 119.2 . . ?
C12 C13 C8 121.5(8) . . ?
C12 C13 H13 119.2 . . ?
P1 C14 H14A 108.8 . . ?
P1 C14 H14B 108.8 . . ?
P2 C14 P1 113.9(4) . . ?
P2 C14 H14A 108.8 . . ?
P2 C14 H14B 108.8 . . ?
H14A C14 H14B 107.7 . . ?
C16 C15 P1 116.8(7) . . ?
C20 C15 P1 123.4(7) . . ?
C20 C15 C16 119.7(8) . . ?
C15 C16 H16 120.3 . . ?
C15 C16 C17 119.3(10) . . ?
C17 C16 H16 120.3 . . ?
C16 C17 H17 119.6 . . ?
C18 C17 C16 120.9(11) . . ?
C18 C17 H17 119.6 . . ?
C17 C18 H18 119.5 . . ?
C17 C18 C19 120.9(9) . . ?
C19 C18 H18 119.5 . . ?
C18 C19 H19 120.2 . . ?
C18 C19 C20 119.7(11) . . ?
C20 C19 H19 120.2 . . ?
C15 C20 C19 119.5(10) . . ?
C15 C20 H20 120.3 . . ?
C19 C20 H20 120.3 . . ?
C22 C21 P1 120.3(7) . . ?
C26 C21 P1 121.1(8) . . ?
C26 C21 C22 118.5(9) . . ?
C21 C22 H22 119.5 . . ?
C23 C22 C21 121.0(10) . . ?
C23 C22 H22 119.5 . . ?
C22 C23 H23 120.0 . . ?
C24 C23 C22 120.1(11) . . ?
C24 C23 H23 120.0 . . ?
C23 C24 H24 120.0 . . ?
C23 C24 C25 120.0(10) . . ?
C25 C24 H24 120.0 . . ?
C24 C25 H25 119.9 . . ?
C24 C25 C26 120.2(11) . . ?
C26 C25 H25 119.9 . . ?
C21 C26 C25 120.2(11) . . ?
C21 C26 H26 119.9 . . ?
C25 C26 H26 119.9 . . ?
C28 C27 P2 123.7(7) . . ?
C28 C27 C32 117.3(9) . . ?
C32 C27 P2 118.8(8) . . ?
C27 C28 H28 119.5 . . ?
C29 C28 C27 121.0(11) . . ?
C29 C28 H28 119.5 . . ?
C28 C29 H29 119.0 . . ?
C30 C29 C28 122.0(13) . . ?
C30 C29 H29 119.0 . . ?
C29 C30 H30 121.1 . . ?
C29 C30 C31 117.8(11) . . ?
C31 C30 H30 121.1 . . ?
C30 C31 H31 119.5 . . ?
C32 C31 C30 120.9(12) . . ?
C32 C31 H31 119.5 . . ?
C27 C32 H32 119.5 . . ?
C31 C32 C27 120.9(12) . . ?
C31 C32 H32 119.5 . . ?
C34 C33 P2 120.5(8) . . ?
C34 C33 C38 118.5(9) . . ?
C38 C33 P2 121.0(8) . . ?
C33 C34 H34 120.8 . . ?
C33 C34 C35 118.3(10) . . ?
C35 C34 H34 120.8 . . ?
C34 C35 H35 119.2 . . ?
C36 C35 C34 121.7(11) . . ?
C36 C35 H35 119.2 . . ?
C35 C36 H36 120.4 . . ?
C35 C36 C37 119.3(11) . . ?
C37 C36 H36 120.4 . . ?
C36 C37 H37 119.9 . . ?
C38 C37 C36 120.2(12) . . ?
C38 C37 H37 119.9 . . ?
C33 C38 H38 119.1 . . ?
C37 C38 C33 121.9(11) . . ?
C37 C38 H38 119.1 . . ?
C40 C39 Sb1 121.9(7) . . ?
C40 C39 C44 119.1(9) . . ?
C44 C39 Sb1 119.0(7) . . ?
C39 C40 H40 119.9 . . ?
C39 C40 C41 120.1(10) . . ?
C41 C40 H40 119.9 . . ?
C40 C41 H41 119.2 . . ?
C42 C41 C40 121.6(11) . . ?
C42 C41 H41 119.2 . . ?
C41 C42 H42 120.6 . . ?
C41 C42 C43 118.8(9) . . ?
C43 C42 H42 120.6 . . ?
C42 C43 H43 119.9 . . ?
C44 C43 C42 120.1(10) . . ?
C44 C43 H43 119.9 . . ?
C39 C44 H44 119.9 . . ?
C43 C44 C39 120.2(10) . . ?
C43 C44 H44 119.9 . . ?
C46 C45 Sb1 118.7(7) . . ?
C50 C45 Sb1 123.2(7) . . ?
C50 C45 C46 118.0(9) . . ?
C45 C46 H46 119.1 . . ?
C47 C46 C45 121.8(10) . . ?
C47 C46 H46 119.1 . . ?
C46 C47 H47 119.9 . . ?
C46 C47 C48 120.1(10) . . ?
C48 C47 H47 119.9 . . ?
C47 C48 H48 120.4 . . ?
C47 C48 C49 119.2(9) . . ?
C49 C48 H48 120.4 . . ?
C48 C49 H49 120.0 . . ?
C50 C49 C48 119.9(9) . . ?
C50 C49 H49 120.0 . . ?
C45 C50 H50 119.5 . . ?
C49 C50 C45 121.0(10) . . ?
C49 C50 H50 119.5 . . ?
C52 C51 Sb2 119.5(6) . . ?
C56 C51 Sb2 123.2(7) . . ?
C56 C51 C52 117.2(9) . . ?
C51 C52 H52 119.9 . . ?
C53 C52 C51 120.2(9) . . ?
C53 C52 H52 119.9 . . ?
C52 C53 H53 120.0 . . ?
C54 C53 C52 119.9(10) . . ?
C54 C53 H53 120.0 . . ?
C53 C54 H54 119.4 . . ?
C53 C54 C55 121.1(10) . . ?
C55 C54 H54 119.4 . . ?
C54 C55 H55 120.0 . . ?
C56 C55 C54 119.9(9) . . ?
C56 C55 H55 120.0 . . ?
C51 C56 H56 119.2 . . ?
C55 C56 C51 121.6(9) . . ?
C55 C56 H56 119.2 . . ?
C58 C57 Sb2 118.5(7) . . ?
C58 C57 C62 119.6(10) . . ?
C62 C57 Sb2 121.8(8) . . ?
C57 C58 H58 119.3 . . ?
C57 C58 C59 121.3(11) . . ?
C59 C58 H58 119.3 . . ?
C58 C59 H59 120.7 . . ?
C60 C59 C58 118.7(12) . . ?
C60 C59 H59 120.7 . . ?
C59 C60 H60 119.4 . . ?
C61 C60 C59 121.1(11) . . ?
C61 C60 H60 119.4 . . ?
C60 C61 H61 119.3 . . ?
C60 C61 C62 121.4(11) . . ?
C62 C61 H61 119.3 . . ?
C57 C62 C61 117.9(11) . . ?
C57 C62 H62 121.1 . . ?
C61 C62 H62 121.1 . . ?
C64 C63 Sb2 121.1(7) . . ?
C64 C63 C68 117.7(9) . . ?
C68 C63 Sb2 121.2(7) . . ?
C63 C64 H64 119.4 . . ?
C63 C64 C65 121.2(11) . . ?
C65 C64 H64 119.4 . . ?
C64 C65 H65 120.1 . . ?
C66 C65 C64 119.7(11) . . ?
C66 C65 H65 120.1 . . ?
C65 C66 H66 120.2 . . ?
C67 C66 C65 119.7(11) . . ?
C67 C66 H66 120.2 . . ?
C66 C67 H67 119.7 . . ?
C66 C67 C68 120.6(12) . . ?
C68 C67 H67 119.7 . . ?
C63 C68 H68 119.4 . . ?
C67 C68 C63 121.1(11) . . ?
C67 C68 H68 119.4 . . ?

loop_
_geom_bond_atom_site_label_1
_geom_bond_atom_site_label_2
_geom_bond_distance
_geom_bond_site_symmetry_2
_geom_bond_publ_flag
Os1 Os2 3.1729(4) . ?
Os1 Sb1 2.6400(6) . ?
Os1 P1 2.335(2) . ?
Os1 C1 1.890(9) . ?
Os1 C2 1.892(10) . ?
Os1 C8 2.134(7) . ?
Os1 H 1.75(7) . ?
Os2 Os3 2.9725(4) . ?
Os2 P2 2.3328(19) . ?
Os2 C3 1.892(9) . ?
Os2 C4 1.885(11) . ?
Os2 C9 2.128(7) . ?
Os2 H 1.73(7) . ?
Os3 Sb1 2.7081(5) . ?
Os3 Sb2 2.6137(6) . ?
Os3 C5 1.917(12) . ?
Os3 C6 1.907(9) . ?
Os3 C7 1.954(7) . ?
Sb1 C39 2.170(8) . ?
Sb1 C45 2.145(8) . ?
Sb2 C51 2.106(9) . ?
Sb2 C57 2.124(9) . ?
Sb2 C63 2.146(9) . ?
P1 C14 1.831(7) . ?
P1 C15 1.816(8) . ?
P1 C21 1.826(8) . ?
P2 C14 1.830(7) . ?
P2 C27 1.834(9) . ?
P2 C33 1.838(9) . ?
C1 O1 1.132(10) . ?
C2 O2 1.139(12) . ?
C3 O3 1.137(11) . ?
C4 O4 1.171(13) . ?
C5 O5 1.149(13) . ?
C6 O6 1.140(11) . ?
C7 O7 1.135(10) . ?
C8 C9 1.428(11) . ?
C8 C13 1.397(11) . ?
C9 C10 1.387(11) . ?
C10 H10 0.9400 . ?
C10 C11 1.365(13) . ?
C11 H11 0.9400 . ?
C11 C12 1.374(15) . ?
C12 H12 0.9400 . ?
C12 C13 1.394(12) . ?
C13 H13 0.9400 . ?
C14 H14A 0.9800 . ?
C14 H14B 0.9800 . ?
C15 C16 1.382(13) . ?
C15 C20 1.376(13) . ?
C16 H16 0.9400 . ?
C16 C17 1.391(13) . ?
C17 H17 0.9400 . ?
C17 C18 1.337(19) . ?
C18 H18 0.9400 . ?
C18 C19 1.364(19) . ?
C19 H19 0.9400 . ?
C19 C20 1.402(13) . ?
C20 H20 0.9400 . ?
C21 C22 1.384(13) . ?
C21 C26 1.377(13) . ?
C22 H22 0.9400 . ?
C22 C23 1.373(14) . ?
C23 H23 0.9400 . ?
C23 C24 1.354(18) . ?
C24 H24 0.9400 . ?
C24 C25 1.377(19) . ?
C25 H25 0.9400 . ?
C25 C26 1.378(16) . ?
C26 H26 0.9400 . ?
C27 C28 1.382(14) . ?
C27 C32 1.409(14) . ?
C28 H28 0.9400 . ?
C28 C29 1.373(14) . ?
C29 H29 0.9400 . ?
C29 C30 1.358(19) . ?
C30 H30 0.9400 . ?
C30 C31 1.41(2) . ?
C31 H31 0.9400 . ?
C31 C32 1.357(15) . ?
C32 H32 0.9400 . ?
C33 C34 1.384(13) . ?
C33 C38 1.385(15) . ?
C34 H34 0.9400 . ?
C34 C35 1.407(14) . ?
C35 H35 0.9400 . ?
C35 C36 1.358(17) . ?
C36 H36 0.9400 . ?
C36 C37 1.363(18) . ?
C37 H37 0.9400 . ?
C37 C38 1.360(16) . ?
C38 H38 0.9400 . ?
C39 C40 1.362(13) . ?
C39 C44 1.401(12) . ?
C40 H40 0.9400 . ?
C40 C41 1.368(14) . ?
C41 H41 0.9400 . ?
C41 C42 1.365(17) . ?
C42 H42 0.9400 . ?
C42 C43 1.388(17) . ?
C43 H43 0.9400 . ?
C43 C44 1.366(14) . ?
C44 H44 0.9400 . ?
C45 C46 1.380(13) . ?
C45 C50 1.376(12) . ?
C46 H46 0.9400 . ?
C46 C47 1.346(14) . ?
C47 H47 0.9400 . ?
C47 C48 1.365(16) . ?
C48 H48 0.9400 . ?
C48 C49 1.394(16) . ?
C49 H49 0.9400 . ?
C49 C50 1.354(14) . ?
C50 H50 0.9400 . ?
C51 C52 1.413(13) . ?
C51 C56 1.409(12) . ?
C52 H52 0.9400 . ?
C52 C53 1.378(14) . ?
C53 H53 0.9400 . ?
C53 C54 1.368(15) . ?
C54 H54 0.9400 . ?
C54 C55 1.372(15) . ?
C55 H55 0.9400 . ?
C55 C56 1.348(14) . ?
C56 H56 0.9400 . ?
C57 C58 1.371(14) . ?
C57 C62 1.397(14) . ?
C58 H58 0.9400 . ?
C58 C59 1.379(15) . ?
C59 H59 0.9400 . ?
C59 C60 1.377(18) . ?
C60 H60 0.9400 . ?
C60 C61 1.336(18) . ?
C61 H61 0.9400 . ?
C61 C62 1.403(16) . ?
C62 H62 0.9400 . ?
C63 C64 1.342(14) . ?
C63 C68 1.381(14) . ?
C64 H64 0.9400 . ?
C64 C65 1.381(15) . ?
C65 H65 0.9400 . ?
C65 C66 1.365(18) . ?
C66 H66 0.9400 . ?
C66 C67 1.330(17) . ?
C67 H67 0.9400 . ?
C67 C68 1.364(16) . ?
C68 H68 0.9400 . ?

loop_
_geom_torsion_atom_site_label_1
_geom_torsion_atom_site_label_2
_geom_torsion_atom_site_label_3
_geom_torsion_atom_site_label_4
_geom_torsion
_geom_torsion_site_symmetry_1
_geom_torsion_site_symmetry_2
_geom_torsion_site_symmetry_3
_geom_torsion_site_symmetry_4
_geom_torsion_publ_flag
Os1 P1 C14 P2 55.5(5) . . . . ?
Os1 P1 C15 C16 -65.1(7) . . . . ?
Os1 P1 C15 C20 111.4(8) . . . . ?
Os1 P1 C21 C22 -31.0(8) . . . . ?
Os1 P1 C21 C26 153.5(7) . . . . ?
Os1 C8 C9 Os2 5.0(7) . . . . ?
Os1 C8 C9 C10 -178.8(6) . . . . ?
Os1 C8 C13 C12 -178.9(7) . . . . ?
Os2 P2 C14 P1 -48.0(5) . . . . ?
Os2 P2 C27 C28 -89.4(8) . . . . ?
Os2 P2 C27 C32 86.4(7) . . . . ?
Os2 P2 C33 C34 156.5(6) . . . . ?
Os2 P2 C33 C38 -24.5(9) . . . . ?
Os2 C9 C10 C11 171.9(8) . . . . ?
Sb1 C39 C40 C41 178.4(7) . . . . ?
Sb1 C39 C44 C43 -177.3(7) . . . . ?
Sb1 C45 C46 C47 -177.6(8) . . . . ?
Sb1 C45 C50 C49 178.0(8) . . . . ?
Sb2 C51 C52 C53 -176.4(8) . . . . ?
Sb2 C51 C56 C55 175.3(8) . . . . ?
Sb2 C57 C58 C59 178.3(8) . . . . ?
Sb2 C57 C62 C61 -178.7(8) . . . . ?
Sb2 C63 C64 C65 -179.6(10) . . . . ?
Sb2 C63 C68 C67 -178.8(11) . . . . ?
P1 C15 C16 C17 178.7(8) . . . . ?
P1 C15 C20 C19 -177.6(8) . . . . ?
P1 C21 C22 C23 -174.3(8) . . . . ?
P1 C21 C26 C25 175.2(9) . . . . ?
P2 C27 C28 C29 176.5(9) . . . . ?
P2 C27 C32 C31 -178.4(9) . . . . ?
P2 C33 C34 C35 -178.6(8) . . . . ?
P2 C33 C38 C37 177.7(9) . . . . ?
C8 C9 C10 C11 -3.5(14) . . . . ?
C9 C8 C13 C12 -3.6(13) . . . . ?
C9 C10 C11 C12 -0.5(16) . . . . ?
C10 C11 C12 C13 2.6(15) . . . . ?
C11 C12 C13 C8 -0.6(14) . . . . ?
C13 C8 C9 Os2 -170.8(6) . . . . ?
C13 C8 C9 C10 5.4(12) . . . . ?
C14 P1 C15 C16 171.1(7) . . . . ?
C14 P1 C15 C20 -12.3(9) . . . . ?
C14 P1 C21 C22 93.8(8) . . . . ?
C14 P1 C21 C26 -81.7(8) . . . . ?
C14 P2 C27 C28 32.9(9) . . . . ?
C14 P2 C27 C32 -151.3(7) . . . . ?
C14 P2 C33 C34 27.8(8) . . . . ?
C14 P2 C33 C38 -153.2(8) . . . . ?
C15 P1 C14 P2 -179.6(4) . . . . ?
C15 P1 C21 C22 -158.0(7) . . . . ?
C15 P1 C21 C26 26.4(9) . . . . ?
C15 C16 C17 C18 -1.5(16) . . . . ?
C16 C15 C20 C19 -1.1(15) . . . . ?
C16 C17 C18 C19 0.2(18) . . . . ?
C17 C18 C19 C20 0.7(18) . . . . ?
C18 C19 C20 C15 -0.2(17) . . . . ?
C20 C15 C16 C17 2.0(14) . . . . ?
C21 P1 C14 P2 -72.9(5) . . . . ?
C21 P1 C15 C16 64.3(8) . . . . ?
C21 P1 C15 C20 -119.1(8) . . . . ?
C21 C22 C23 C24 -2.4(17) . . . . ?
C22 C21 C26 C25 -0.4(16) . . . . ?
C22 C23 C24 C25 2(2) . . . . ?
C23 C24 C25 C26 -1(2) . . . . ?
C24 C25 C26 C21 0.4(19) . . . . ?
C26 C21 C22 C23 1.3(15) . . . . ?
C27 P2 C14 P1 -170.1(5) . . . . ?
C27 P2 C33 C34 -77.8(8) . . . . ?
C27 P2 C33 C38 101.3(8) . . . . ?
C27 C28 C29 C30 0.4(18) . . . . ?
C28 C27 C32 C31 -2.3(15) . . . . ?
C28 C29 C30 C31 0(2) . . . . ?
C29 C30 C31 C32 -2(2) . . . . ?
C30 C31 C32 C27 3.1(18) . . . . ?
C32 C27 C28 C29 0.6(15) . . . . ?
C33 P2 C14 P1 84.5(5) . . . . ?
C33 P2 C27 C28 140.5(8) . . . . ?
C33 P2 C27 C32 -43.7(8) . . . . ?
C33 C34 C35 C36 0.4(16) . . . . ?
C34 C33 C38 C37 -3.2(16) . . . . ?
C34 C35 C36 C37 -2.4(18) . . . . ?
C35 C36 C37 C38 1.5(19) . . . . ?
C36 C37 C38 C33 1.3(19) . . . . ?
C38 C33 C34 C35 2.3(14) . . . . ?
C39 C40 C41 C42 -2.0(16) . . . . ?
C40 C39 C44 C43 -0.1(13) . . . . ?
C40 C41 C42 C43 1.5(16) . . . . ?
C41 C42 C43 C44 -0.2(16) . . . . ?
C42 C43 C44 C39 -0.4(14) . . . . ?
C44 C39 C40 C41 1.3(14) . . . . ?
C45 C46 C47 C48 -0.6(17) . . . . ?
C46 C45 C50 C49 0.2(15) . . . . ?
C46 C47 C48 C49 0.3(18) . . . . ?
C47 C48 C49 C50 0.1(18) . . . . ?
C48 C49 C50 C45 -0.4(17) . . . . ?
C50 C45 C46 C47 0.3(15) . . . . ?
C51 C52 C53 C54 -0.2(17) . . . . ?
C52 C51 C56 C55 -2.9(14) . . . . ?
C52 C53 C54 C55 -0.6(18) . . . . ?
C53 C54 C55 C56 -0.3(17) . . . . ?
C54 C55 C56 C51 2.2(16) . . . . ?
C56 C51 C52 C53 1.9(14) . . . . ?
C57 C58 C59 C60 -0.1(17) . . . . ?
C58 C57 C62 C61 -1.8(15) . . . . ?
C58 C59 C60 C61 -0.7(19) . . . . ?
C59 C60 C61 C62 0.2(19) . . . . ?
C60 C61 C62 C57 1.1(17) . . . . ?
C62 C57 C58 C59 1.3(15) . . . . ?
C63 C64 C65 C66 -2(2) . . . . ?
C64 C63 C68 C67 0(2) . . . . ?
C64 C65 C66 C67 1(2) . . . . ?
C65 C66 C67 C68 0(2) . . . . ?
C66 C67 C68 C63 -1(2) . . . . ?
C68 C63 C64 C65 1.5(19) . . . . ?

loop_
_smtbx_masks_void_nr
_smtbx_masks_void_average_x
_smtbx_masks_void_average_y
_smtbx_masks_void_average_z
_smtbx_masks_void_volume
_smtbx_masks_void_count_electrons
_smtbx_masks_void_content
1 -0.070 -0.006 -0.002 273.3 68.3 ?
2 0.012 0.065 0.300 7.1 0.0 ?
3 0.070 0.494 0.502 273.3 68.5 ?
4 -0.012 0.565 0.200 7.1 0.0 ?
5 0.430 0.506 0.002 273.3 70.0 ?
6 0.570 0.006 0.498 273.3 69.9 ?
7 0.250 0.472 0.225 7.1 0.0 ?
8 0.250 0.528 0.725 7.1 0.7 ?
9 0.487 0.935 0.800 7.1 0.0 ?
10 0.512 0.435 0.700 7.1 0.0 ?
11 0.750 0.028 0.775 7.1 0.0 ?
12 0.750 0.972 0.275 7.1 0.0 ?
